data_7207336
loop_
_publ_author_name
'Li, Xiao-Ling'
'Liu, Guang-Zhen'
'Xin, Ling-Yun'
'Wang, Li-Ya'

_publ_section_title
;
 Three Zn(ii) metal--organic frameworks assembled from a versatile tecton
 5-ethyl-pyridine-2,3-dicarboxylate and dipyridyl-type coligand
;
_journal_issue 5
_journal_name_full CrystEngComm
_journal_page_first 1729
_journal_paper_doi 10.1039/c1ce06050c
_journal_volume 14
_journal_year 2012
_chemical_formula_sum 'C48 H40 N6 O16 Zn3'
_chemical_formula_weight 1152.97
_chemical_name_systematic
;

?

;
_space_group_IT_number 2
_symmetry_cell_setting triclinic
_symmetry_space_group_name_Hall '-P 1'
_symmetry_space_group_name_H-M 'P -1'
_atom_sites_solution_hydrogens geom
_atom_sites_solution_primary direct
_atom_sites_solution_secondary difmap
_audit_creation_method SHELXL-97
_cell_angle_alpha 77.3000(10)
_cell_angle_beta 81.5940(10)
_cell_angle_gamma 66.0210(10)
_cell_formula_units_Z 1
_cell_length_a 9.8760(10)
_cell_length_b 11.3027(11)
_cell_length_c 12.0107(12)
_cell_measurement_reflns_used 5868
_cell_measurement_temperature 296(2)
_cell_measurement_theta_max 28.20
_cell_measurement_theta_min 2.37
_cell_volume 1192.6(2)
_computing_cell_refinement 'Bruker SMART'
_computing_data_collection 'Bruker SMART'
_computing_data_reduction 'Bruker SAINT'
_computing_molecular_graphics 'Bruker SHELXTL'
_computing_publication_material 'Bruker SHELXTL'
_computing_structure_refinement 'SHELXL-97 (Sheldrick, 1997)'
_computing_structure_solution 'SHELXS-97 (Sheldrick, 1990)'
_diffrn_ambient_temperature 296(2)
_diffrn_measured_fraction_theta_full 0.993
_diffrn_measured_fraction_theta_max 0.993
_diffrn_measurement_device_type 'CCD area detector'
_diffrn_measurement_method 'phi and omega scans'
_diffrn_radiation_monochromator graphite
_diffrn_radiation_source 'fine-focus sealed tube'
_diffrn_radiation_type MoK\a
_diffrn_radiation_wavelength 0.71073
_diffrn_reflns_av_R_equivalents 0.0137
_diffrn_reflns_av_sigmaI/netI 0.0190
_diffrn_reflns_limit_h_max 11
_diffrn_reflns_limit_h_min -11
_diffrn_reflns_limit_k_max 13
_diffrn_reflns_limit_k_min -13
_diffrn_reflns_limit_l_max 14
_diffrn_reflns_limit_l_min -14
_diffrn_reflns_number 9091
_diffrn_reflns_theta_full 25.50
_diffrn_reflns_theta_max 25.50
_diffrn_reflns_theta_min 2.37
_diffrn_standards_decay_% 0
_diffrn_standards_interval_count 0
_diffrn_standards_interval_time 0
_diffrn_standards_number 0
_exptl_absorpt_coefficient_mu 1.576
_exptl_absorpt_correction_T_max 0.7979
_exptl_absorpt_correction_T_min 0.6325
_exptl_absorpt_correction_type multi-scan
_exptl_absorpt_process_details sadabs
_exptl_crystal_colour colourless
_exptl_crystal_density_diffrn 1.605
_exptl_crystal_density_method 'not measured'
_exptl_crystal_description block
_exptl_crystal_F_000 588
_exptl_crystal_size_max 0.32
_exptl_crystal_size_mid 0.18
_exptl_crystal_size_min 0.15
_platon_squeeze_details ' ?'
_refine_diff_density_max 0.412
_refine_diff_density_min -0.270
_refine_diff_density_rms 0.053
_refine_ls_extinction_method none
_refine_ls_goodness_of_fit_ref 1.068
_refine_ls_hydrogen_treatment constr
_refine_ls_matrix_type full
_refine_ls_number_parameters 340
_refine_ls_number_reflns 4402
_refine_ls_number_restraints 17
_refine_ls_restrained_S_all 1.078
_refine_ls_R_factor_all 0.0296
_refine_ls_R_factor_gt 0.0264
_refine_ls_shift/su_max 0.002
_refine_ls_shift/su_mean 0.000
_refine_ls_structure_factor_coef Fsqd
_refine_ls_weighting_details 'calc w=1/[\s^2^(Fo^2^)+(0.0424P)^2^+0.5076P] where P=(Fo^2^+2Fc^2^)/3'
_refine_ls_weighting_scheme calc
_refine_ls_wR_factor_gt 0.0732
_refine_ls_wR_factor_ref 0.0746
_reflns_number_gt 3988
_reflns_number_total 4402
_reflns_threshold_expression >2sigma(I)
_cod_data_source_file c1ce06050c.txt
_cod_data_source_block c
_cod_depositor_comments
;
The following automatic conversions were performed:

'_symmetry_cell_setting' value 'Triclinic' changed to 'triclinic'
according to /home/saulius/struct/CIF-dictionaries/cif_core.dic
dictionary named 'cif_core.dic' version 2.4.1 from 2010-06-29.

Automatic conversion script
Id: cif_fix_values 1715 2011-07-08 13:25:40Z adriana 
;
_cod_original_sg_symbol_H-M P-1
_cod_database_code 7207336

loop_
_symmetry_equiv_pos_as_xyz
'x, y, z'
'-x, -y, -z'

loop_
_atom_site_label
_atom_site_type_symbol
_atom_site_fract_x
_atom_site_fract_y
_atom_site_fract_z
_atom_site_U_iso_or_equiv
_atom_site_adp_type
_atom_site_occupancy
_atom_site_symmetry_multiplicity
_atom_site_calc_flag
_atom_site_refinement_flags
_atom_site_disorder_assembly
_atom_site_disorder_group
C15 C 0.628(2) 0.7221(15) 0.7841(10) 0.0681(18) Uani 0.266(11) 1 d PDU A 1
H15A H 0.7255 0.6635 0.7596 0.082 Uiso 0.266(11) 1 calc PR A 1
H15B H 0.5613 0.6758 0.7985 0.082 Uiso 0.266(11) 1 calc PR A 1
C16 C 0.569(2) 0.8462(17) 0.6942(16) 0.087(2) Uani 0.266(11) 1 d PDU A 1
H16A H 0.4726 0.9030 0.7203 0.131 Uiso 0.266(11) 1 calc PR A 1
H16B H 0.5621 0.8227 0.6238 0.131 Uiso 0.266(11) 1 calc PR A 1
H16C H 0.6356 0.8912 0.6820 0.131 Uiso 0.266(11) 1 calc PR A 1
C15' C 0.6609(5) 0.7690(8) 0.7620(4) 0.0681(18) Uani 0.734(11) 1 d PD A 2
H15C H 0.7139 0.8253 0.7278 0.082 Uiso 0.734(11) 1 calc PR A 2
H15D H 0.7251 0.6801 0.7517 0.082 Uiso 0.734(11) 1 calc PR A 2
C16' C 0.5255(7) 0.8113(9) 0.6977(5) 0.087(2) Uani 0.734(11) 1 d PD A 2
H16D H 0.4697 0.7585 0.7318 0.131 Uiso 0.734(11) 1 calc PR A 2
H16E H 0.5545 0.8005 0.6195 0.131 Uiso 0.734(11) 1 calc PR A 2
H16F H 0.4652 0.9022 0.7004 0.131 Uiso 0.734(11) 1 calc PR A 2
Zn1 Zn 1.0000 1.0000 1.0000 0.03085(10) Uani 1 2 d S . .
Zn2 Zn 0.93854(2) 0.62409(2) 1.168638(18) 0.02583(9) Uani 1 1 d . . .
O1 O 1.00829(16) 0.81449(14) 1.05835(12) 0.0310(3) Uani 1 1 d . . .
O2 O 1.08002(15) 0.61814(13) 1.01409(12) 0.0298(3) Uani 1 1 d . . .
O3 O 1.30261(18) 0.50067(16) 0.77893(17) 0.0493(4) Uani 1 1 d . . .
O4 O 1.05642(16) 0.55817(14) 0.79025(13) 0.0335(3) Uani 1 1 d . . .
O5 O 0.77241(16) 0.73641(15) 1.27503(13) 0.0352(3) Uani 1 1 d . . .
O6 O 0.53181(19) 0.8356(2) 1.30958(15) 0.0574(5) Uani 1 1 d . . .
O7 O 0.23191(18) 0.9417(2) 1.04644(18) 0.0623(5) Uani 1 1 d . . .
O8 O 0.30286(19) 0.9284(2) 1.21367(17) 0.0601(5) Uani 1 1 d . . .
H8D H 0.3807 0.8968 1.2461 0.090 Uiso 1 1 calc R . .
N1 N 1.08565(18) 0.91943(16) 0.85268(14) 0.0277(4) Uani 1 1 d . . .
N2 N 0.75169(18) 0.72308(16) 1.06503(14) 0.0281(4) Uani 1 1 d . . .
N3 N 1.10363(19) 0.58778(17) 1.27922(15) 0.0312(4) Uani 1 1 d . . .
C1 C 1.0632(2) 0.73635(19) 0.98757(16) 0.0256(4) Uani 1 1 d . . .
C2 C 1.1025(2) 0.79259(19) 0.86679(16) 0.0258(4) Uani 1 1 d . . .
C3 C 1.1496(2) 0.7238(2) 0.77604(17) 0.0285(4) Uani 1 1 d . . .
C4 C 1.1777(3) 0.7918(2) 0.66900(19) 0.0391(5) Uani 1 1 d . . .
H4A H 1.2102 0.7480 0.6070 0.047 Uiso 1 1 calc R . .
C5 C 1.1584(3) 0.9229(2) 0.65279(19) 0.0406(5) Uani 1 1 d . . .
C6 C 1.1739(2) 0.5805(2) 0.78451(17) 0.0304(4) Uani 1 1 d . . .
C7 C 1.1884(4) 0.9961(3) 0.5358(2) 0.0603(8) Uani 1 1 d . . .
H7A H 1.2947 0.9719 0.5224 0.072 Uiso 1 1 calc R . .
H7B H 1.1563 0.9665 0.4783 0.072 Uiso 1 1 calc R . .
C8 C 1.1149(5) 1.1425(3) 0.5193(3) 0.0827(11) Uani 1 1 d . . .
H8A H 1.1403 1.1796 0.4434 0.124 Uiso 1 1 calc R . .
H8B H 1.1481 1.1738 0.5740 0.124 Uiso 1 1 calc R . .
H8C H 1.0092 1.1684 0.5300 0.124 Uiso 1 1 calc R . .
C9 C 0.6438(2) 0.7860(2) 1.24359(18) 0.0328(5) Uani 1 1 d . . .
C10 C 0.6216(2) 0.78676(18) 1.12016(17) 0.0272(4) Uani 1 1 d . . .
C11 C 0.4895(2) 0.8426(2) 1.06336(19) 0.0321(5) Uani 1 1 d . . .
C12 C 0.5009(3) 0.8345(3) 0.9474(2) 0.0458(6) Uani 1 1 d . A .
H12A H 0.4153 0.8728 0.9073 0.055 Uiso 1 1 calc R . .
C13 C 0.6347(3) 0.7716(3) 0.8909(2) 0.0494(6) Uani 1 1 d D . .
C14 C 0.7573(2) 0.7137(2) 0.95604(19) 0.0382(5) Uani 1 1 d . A .
H14A H 0.8483 0.6659 0.9217 0.046 Uiso 1 1 calc R . .
C17 C 0.3302(2) 0.9091(2) 1.1109(2) 0.0376(5) Uani 1 1 d . . .
C18 C 1.2065(3) 0.6396(3) 1.2566(2) 0.0562(8) Uani 1 1 d . . .
H18A H 1.2021 0.7004 1.1896 0.067 Uiso 1 1 calc R . .
C19 C 1.3187(3) 0.6079(3) 1.3271(3) 0.0641(9) Uani 1 1 d . . .
H19A H 1.3885 0.6459 1.3066 0.077 Uiso 1 1 calc R . .
C20 C 1.3279(2) 0.5191(2) 1.42873(19) 0.0353(5) Uani 1 1 d . . .
C21 C 1.2212(3) 0.4653(2) 1.45229(19) 0.0390(5) Uani 1 1 d . . .
H21A H 1.2222 0.4052 1.5193 0.047 Uiso 1 1 calc R . .
C22 C 1.1134(2) 0.5010(2) 1.37613(18) 0.0359(5) Uani 1 1 d . . .
H22A H 1.0439 0.4625 1.3933 0.043 Uiso 1 1 calc R . .
C23 C 1.4446(3) 0.4797(2) 1.50801(19) 0.0406(5) Uani 1 1 d . . .
H23A H 1.4404 0.4214 1.5751 0.061 Uiso 1 1 calc R . .
C26 C 1.1124(3) 0.9828(2) 0.74928(19) 0.0354(5) Uani 1 1 d . . .
H26A H 1.0999 1.0703 0.7414 0.043 Uiso 1 1 calc R . .

loop_
_atom_site_aniso_label
_atom_site_aniso_U_11
_atom_site_aniso_U_22
_atom_site_aniso_U_33
_atom_site_aniso_U_23
_atom_site_aniso_U_13
_atom_site_aniso_U_12
C15 0.049(3) 0.107(5) 0.040(2) -0.028(2) -0.0097(18) -0.011(2)
C16 0.068(4) 0.129(5) 0.062(2) -0.039(3) -0.027(3) -0.018(3)
C15' 0.049(3) 0.107(5) 0.040(2) -0.028(2) -0.0097(18) -0.011(2)
C16' 0.068(4) 0.129(5) 0.062(2) -0.039(3) -0.027(3) -0.018(3)
Zn1 0.0356(2) 0.02679(18) 0.02716(18) -0.00635(13) -0.00133(14) -0.00850(15)
Zn2 0.02192(13) 0.03019(14) 0.02503(13) -0.00345(9) -0.00661(9) -0.00880(10)
O1 0.0352(8) 0.0304(8) 0.0249(7) -0.0032(6) -0.0015(6) -0.0111(6)
O2 0.0310(7) 0.0283(7) 0.0301(7) -0.0009(6) -0.0041(6) -0.0130(6)
O3 0.0330(9) 0.0353(9) 0.0749(12) -0.0110(8) 0.0056(8) -0.0108(7)
O4 0.0325(8) 0.0313(8) 0.0392(8) -0.0047(6) -0.0086(6) -0.0137(6)
O5 0.0296(8) 0.0417(8) 0.0333(8) -0.0109(7) -0.0076(6) -0.0086(7)
O6 0.0353(9) 0.0807(13) 0.0416(10) -0.0226(9) 0.0005(8) -0.0028(9)
O7 0.0239(9) 0.0804(14) 0.0741(14) -0.0167(11) -0.0162(9) -0.0056(9)
O8 0.0260(9) 0.0771(14) 0.0608(12) -0.0156(10) -0.0008(8) -0.0024(9)
N1 0.0276(9) 0.0271(8) 0.0274(9) -0.0033(7) -0.0026(7) -0.0100(7)
N2 0.0226(8) 0.0297(9) 0.0308(9) -0.0051(7) -0.0050(7) -0.0080(7)
N3 0.0280(9) 0.0370(10) 0.0300(9) -0.0026(7) -0.0106(7) -0.0128(8)
C1 0.0201(9) 0.0305(10) 0.0255(10) -0.0015(8) -0.0061(8) -0.0095(8)
C2 0.0220(9) 0.0278(10) 0.0264(10) -0.0014(8) -0.0049(8) -0.0091(8)
C3 0.0274(10) 0.0297(10) 0.0294(10) -0.0052(8) -0.0024(8) -0.0120(8)
C4 0.0502(14) 0.0391(12) 0.0274(11) -0.0075(9) 0.0031(10) -0.0177(11)
C5 0.0517(14) 0.0390(12) 0.0314(12) -0.0009(10) 0.0009(10) -0.0216(11)
C6 0.0358(12) 0.0320(11) 0.0250(10) -0.0048(8) -0.0015(8) -0.0151(10)
C7 0.083(2) 0.0584(17) 0.0374(14) 0.0019(12) 0.0073(14) -0.0347(16)
C8 0.143(4) 0.069(2) 0.0444(17) 0.0124(15) -0.013(2) -0.058(2)
C9 0.0294(11) 0.0325(11) 0.0346(11) -0.0075(9) -0.0014(9) -0.0097(9)
C10 0.0250(10) 0.0237(9) 0.0327(11) -0.0028(8) -0.0042(8) -0.0097(8)
C11 0.0250(10) 0.0262(10) 0.0445(12) -0.0051(9) -0.0072(9) -0.0082(8)
C12 0.0305(12) 0.0515(14) 0.0490(14) -0.0133(12) -0.0186(11) -0.0019(11)
C13 0.0381(13) 0.0613(16) 0.0404(14) -0.0168(12) -0.0146(11) -0.0029(12)
C14 0.0292(11) 0.0438(13) 0.0355(12) -0.0119(10) -0.0060(9) -0.0041(10)
C17 0.0274(11) 0.0327(11) 0.0497(14) -0.0042(10) -0.0053(10) -0.0093(9)
C18 0.0579(16) 0.0676(18) 0.0522(15) 0.0296(13) -0.0347(13) -0.0435(15)
C19 0.0635(18) 0.081(2) 0.0635(18) 0.0321(15) -0.0409(15) -0.0539(16)
C20 0.0311(11) 0.0426(12) 0.0324(11) -0.0012(9) -0.0121(9) -0.0139(10)
C21 0.0387(12) 0.0514(14) 0.0278(11) 0.0037(10) -0.0092(9) -0.0214(11)
C22 0.0320(11) 0.0511(13) 0.0297(11) -0.0020(10) -0.0051(9) -0.0228(10)
C23 0.0391(12) 0.0522(14) 0.0317(11) 0.0055(10) -0.0172(10) -0.0204(11)
C26 0.0428(13) 0.0282(10) 0.0343(11) -0.0001(9) -0.0004(10) -0.0163(10)

loop_
_atom_type_symbol
_atom_type_description
_atom_type_scat_dispersion_real
_atom_type_scat_dispersion_imag
_atom_type_scat_source
C C 0.0033 0.0016 'International Tables Vol C Tables 4.2.6.8 and 6.1.1.4'
H H 0.0000 0.0000 'International Tables Vol C Tables 4.2.6.8 and 6.1.1.4'
N N 0.0061 0.0033 'International Tables Vol C Tables 4.2.6.8 and 6.1.1.4'
O O 0.0106 0.0060 'International Tables Vol C Tables 4.2.6.8 and 6.1.1.4'
Zn Zn 0.2839 1.4301 'International Tables Vol C Tables 4.2.6.8 and 6.1.1.4'

loop_
_geom_angle_atom_site_label_1
_geom_angle_atom_site_label_2
_geom_angle_atom_site_label_3
_geom_angle
_geom_angle_site_symmetry_1
_geom_angle_site_symmetry_3
C16 C15 C13 104.7(11) . .
C16 C15 H15A 110.8 . .
C13 C15 H15A 110.8 . .
C16 C15 H15B 110.8 . .
C13 C15 H15B 110.8 . .
H15A C15 H15B 108.9 . .
C16' C15' C13 116.3(5) . .
C16' C15' H15C 108.2 . .
C13 C15' H15C 108.2 . .
C16' C15' H15D 108.2 . .
C13 C15' H15D 108.2 . .
H15C C15' H15D 107.4 . .
C15' C16' H16D 109.5 . .
C15' C16' H16E 109.5 . .
H16D C16' H16E 109.5 . .
C15' C16' H16F 109.5 . .
H16D C16' H16F 109.5 . .
H16E C16' H16F 109.5 . .
O1 Zn1 O1 180.000(1) . 2_777
O1 Zn1 N1 80.06(6) . .
O1 Zn1 N1 99.94(6) 2_777 .
O1 Zn1 N1 99.94(6) . 2_777
O1 Zn1 N1 80.06(6) 2_777 2_777
N1 Zn1 N1 180.000(2) . 2_777
O1 Zn1 O7 91.66(7) . 1_655
O1 Zn1 O7 88.34(7) 2_777 1_655
N1 Zn1 O7 88.80(7) . 1_655
N1 Zn1 O7 91.20(7) 2_777 1_655
O1 Zn1 O7 88.34(7) . 2_677
O1 Zn1 O7 91.66(7) 2_777 2_677
N1 Zn1 O7 91.20(7) . 2_677
N1 Zn1 O7 88.80(7) 2_777 2_677
O7 Zn1 O7 180.000(1) 1_655 2_677
O4 Zn2 O5 107.05(6) 2_767 .
O4 Zn2 N3 94.23(6) 2_767 .
O5 Zn2 N3 91.86(6) . .
O4 Zn2 N2 102.19(6) 2_767 .
O5 Zn2 N2 75.99(6) . .
N3 Zn2 N2 161.81(7) . .
O4 Zn2 O2 102.94(6) 2_767 .
O5 Zn2 O2 148.35(6) . .
N3 Zn2 O2 95.83(6) . .
N2 Zn2 O2 88.13(6) . .
C1 O1 Zn1 115.58(13) . .
C1 O2 Zn2 100.12(12) . .
C6 O4 Zn2 121.39(13) . 2_767
C9 O5 Zn2 117.40(13) . .
C17 O7 Zn1 155.79(19) . 1_455
C17 O8 H8D 109.5 . .
C26 N1 C2 120.07(18) . .
C26 N1 Zn1 126.76(14) . .
C2 N1 Zn1 112.96(13) . .
C14 N2 C10 120.74(18) . .
C14 N2 Zn2 123.34(14) . .
C10 N2 Zn2 115.64(13) . .
C22 N3 C18 116.56(18) . .
C22 N3 Zn2 118.57(14) . .
C18 N3 Zn2 124.74(15) . .
O2 C1 O1 121.96(18) . .
O2 C1 C2 120.55(17) . .
O1 C1 C2 117.44(17) . .
N1 C2 C3 121.58(18) . .
N1 C2 C1 113.71(17) . .
C3 C2 C1 124.71(18) . .
C2 C3 C4 117.32(19) . .
C2 C3 C6 125.12(18) . .
C4 C3 C6 117.56(18) . .
C5 C4 C3 121.7(2) . .
C5 C4 H4A 119.1 . .
C3 C4 H4A 119.1 . .
C4 C5 C26 116.6(2) . .
C4 C5 C7 121.3(2) . .
C26 C5 C7 122.1(2) . .
O3 C6 O4 127.1(2) . .
O3 C6 C3 117.31(19) . .
O4 C6 C3 115.46(18) . .
C8 C7 C5 115.7(2) . .
C8 C7 H7A 108.4 . .
C5 C7 H7A 108.4 . .
C8 C7 H7B 108.4 . .
C5 C7 H7B 108.4 . .
H7A C7 H7B 107.4 . .
C7 C8 H8A 109.5 . .
C7 C8 H8B 109.5 . .
H8A C8 H8B 109.5 . .
C7 C8 H8C 109.5 . .
H8A C8 H8C 109.5 . .
H8B C8 H8C 109.5 . .
O5 C9 O6 122.5(2) . .
O5 C9 C10 118.07(18) . .
O6 C9 C10 119.42(19) . .
N2 C10 C11 120.28(19) . .
N2 C10 C9 111.06(17) . .
C11 C10 C9 128.67(19) . .
C12 C11 C10 117.19(19) . .
C12 C11 C17 113.68(19) . .
C10 C11 C17 129.1(2) . .
C13 C12 C11 122.2(2) . .
C13 C12 H12A 118.9 . .
C11 C12 H12A 118.9 . .
C12 C13 C14 116.1(2) . .
C12 C13 C15 116.6(8) . .
C14 C13 C15 122.2(7) . .
C12 C13 C15' 126.0(3) . .
C14 C13 C15' 117.7(3) . .
N2 C14 C13 123.4(2) . .
N2 C14 H14A 118.3 . .
C13 C14 H14A 118.3 . .
O7 C17 O8 122.1(2) . .
O7 C17 C11 117.1(2) . .
O8 C17 C11 120.8(2) . .
N3 C18 C19 123.6(2) . .
N3 C18 H18A 118.2 . .
C19 C18 H18A 118.2 . .
C18 C19 C20 120.0(2) . .
C18 C19 H19A 120.0 . .
C20 C19 H19A 120.0 . .
C21 C20 C19 116.5(2) . .
C21 C20 C23 120.2(2) . .
C19 C20 C23 123.3(2) . .
C22 C21 C20 119.8(2) . .
C22 C21 H21A 120.1 . .
C20 C21 H21A 120.1 . .
N3 C22 C21 123.5(2) . .
N3 C22 H22A 118.2 . .
C21 C22 H22A 118.2 . .
C23 C23 C20 125.4(3) 2_868 .
C23 C23 H23A 117.3 2_868 .
C20 C23 H23A 117.3 . .
N1 C26 C5 122.7(2) . .
N1 C26 H26A 118.7 . .
C5 C26 H26A 118.7 . .

loop_
_geom_bond_atom_site_label_1
_geom_bond_atom_site_label_2
_geom_bond_distance
_geom_bond_site_symmetry_2
C15 C16 1.525(10) .
C15 C13 1.527(9) .
C15 H15A 0.9700 .
C15 H15B 0.9700 .
C16 H16A 0.9600 .
C16 H16B 0.9600 .
C16 H16C 0.9600 .
C15' C16' 1.494(6) .
C15' C13 1.536(5) .
C15' H15C 0.9700 .
C15' H15D 0.9700 .
C16' H16D 0.9600 .
C16' H16E 0.9600 .
C16' H16F 0.9600 .
Zn1 O1 2.0311(14) .
Zn1 O1 2.0311(14) 2_777
Zn1 N1 2.0786(17) .
Zn1 N1 2.0786(17) 2_777
Zn1 O7 2.2308(17) 1_655
Zn1 O7 2.2308(17) 2_677
Zn2 O4 1.9916(15) 2_767
Zn2 O5 2.0842(15) .
Zn2 N3 2.1072(16) .
Zn2 N2 2.1417(16) .
Zn2 O2 2.1500(14) .
O1 C1 1.266(2) .
O2 C1 1.250(2) .
O3 C6 1.227(3) .
O4 C6 1.273(3) .
O4 Zn2 1.9916(14) 2_767
O5 C9 1.241(3) .
O6 C9 1.265(3) .
O7 C17 1.216(3) .
O7 Zn1 2.2308(17) 1_455
O8 C17 1.272(3) .
O8 H8D 0.8200 .
N1 C26 1.339(3) .
N1 C2 1.349(3) .
N2 C14 1.328(3) .
N2 C10 1.347(3) .
N3 C22 1.334(3) .
N3 C18 1.335(3) .
C1 C2 1.513(3) .
C2 C3 1.393(3) .
C3 C4 1.398(3) .
C3 C6 1.519(3) .
C4 C5 1.387(3) .
C4 H4A 0.9300 .
C5 C26 1.396(3) .
C5 C7 1.521(3) .
C7 C8 1.492(4) .
C7 H7A 0.9700 .
C7 H7B 0.9700 .
C8 H8A 0.9600 .
C8 H8B 0.9600 .
C8 H8C 0.9600 .
C9 C10 1.527(3) .
C10 C11 1.403(3) .
C11 C12 1.400(3) .
C11 C17 1.527(3) .
C12 C13 1.378(3) .
C12 H12A 0.9300 .
C13 C14 1.384(3) .
C14 H14A 0.9300 .
C18 C19 1.375(3) .
C18 H18A 0.9300 .
C19 C20 1.387(3) .
C19 H19A 0.9300 .
C20 C21 1.385(3) .
C20 C23 1.466(3) .
C21 C22 1.381(3) .
C21 H21A 0.9300 .
C22 H22A 0.9300 .
C23 C23 1.324(5) 2_868
C23 H23A 0.9300 .
C26 H26A 0.9300 .

loop_
_geom_torsion_atom_site_label_1
_geom_torsion_atom_site_label_2
_geom_torsion_atom_site_label_3
_geom_torsion_atom_site_label_4
_geom_torsion
_geom_torsion_site_symmetry_1
_geom_torsion_site_symmetry_4
N1 Zn1 O1 C1 2.82(13) . .
N1 Zn1 O1 C1 -177.18(13) 2_777 .
O7 Zn1 O1 C1 -85.67(14) 1_655 .
O7 Zn1 O1 C1 94.33(14) 2_677 .
O4 Zn2 O2 C1 174.92(11) 2_767 .
O5 Zn2 O2 C1 13.81(17) . .
N3 Zn2 O2 C1 -89.37(12) . .
N2 Zn2 O2 C1 72.84(12) . .
O4 Zn2 O5 C9 -86.13(16) 2_767 .
N3 Zn2 O5 C9 178.87(16) . .
N2 Zn2 O5 C9 12.56(15) . .
O2 Zn2 O5 C9 74.59(19) . .
O1 Zn1 N1 C26 175.05(19) . .
O1 Zn1 N1 C26 -4.95(19) 2_777 .
O7 Zn1 N1 C26 -93.05(19) 1_655 .
O7 Zn1 N1 C26 86.95(19) 2_677 .
O1 Zn1 N1 C2 0.46(13) . .
O1 Zn1 N1 C2 -179.54(13) 2_777 .
O7 Zn1 N1 C2 92.35(14) 1_655 .
O7 Zn1 N1 C2 -87.65(14) 2_677 .
O4 Zn2 N2 C14 -79.10(18) 2_767 .
O5 Zn2 N2 C14 176.11(18) . .
N3 Zn2 N2 C14 126.8(2) . .
O2 Zn2 N2 C14 23.73(17) . .
O4 Zn2 N2 C10 94.71(14) 2_767 .
O5 Zn2 N2 C10 -10.07(13) . .
N3 Zn2 N2 C10 -59.4(3) . .
O2 Zn2 N2 C10 -162.45(14) . .
O4 Zn2 N3 C22 -31.93(17) 2_767 .
O5 Zn2 N3 C22 75.32(17) . .
N2 Zn2 N3 C22 122.7(2) . .
O2 Zn2 N3 C22 -135.42(17) . .
O4 Zn2 N3 C18 143.8(2) 2_767 .
O5 Zn2 N3 C18 -108.9(2) . .
N2 Zn2 N3 C18 -61.5(3) . .
O2 Zn2 N3 C18 40.3(2) . .
Zn2 O2 C1 O1 16.1(2) . .
Zn2 O2 C1 C2 -161.30(14) . .
Zn1 O1 C1 O2 177.15(14) . .
Zn1 O1 C1 C2 -5.4(2) . .
C26 N1 C2 C3 0.9(3) . .
Zn1 N1 C2 C3 175.91(15) . .
C26 N1 C2 C1 -178.09(18) . .
Zn1 N1 C2 C1 -3.1(2) . .
O2 C1 C2 N1 -176.75(17) . .
O1 C1 C2 N1 5.7(2) . .
O2 C1 C2 C3 4.3(3) . .
O1 C1 C2 C3 -173.24(18) . .
N1 C2 C3 C4 -0.5(3) . .
C1 C2 C3 C4 178.37(19) . .
N1 C2 C3 C6 178.98(18) . .
C1 C2 C3 C6 -2.1(3) . .
C2 C3 C4 C5 -0.6(3) . .
C6 C3 C4 C5 179.8(2) . .
C3 C4 C5 C26 1.3(4) . .
C3 C4 C5 C7 -179.6(2) . .
Zn2 O4 C6 O3 16.1(3) 2_767 .
Zn2 O4 C6 C3 -168.17(13) 2_767 .
C2 C3 C6 O3 -107.0(2) . .
C4 C3 C6 O3 72.5(3) . .
C2 C3 C6 O4 76.8(3) . .
C4 C3 C6 O4 -103.7(2) . .
C4 C5 C7 C8 159.1(3) . .
C26 C5 C7 C8 -21.9(4) . .
Zn2 O5 C9 O6 167.11(18) . .
Zn2 O5 C9 C10 -13.1(2) . .
C14 N2 C10 C11 0.9(3) . .
Zn2 N2 C10 C11 -173.04(15) . .
C14 N2 C10 C9 -179.20(19) . .
Zn2 N2 C10 C9 6.8(2) . .
O5 C9 C10 N2 3.9(3) . .
O6 C9 C10 N2 -176.3(2) . .
O5 C9 C10 C11 -176.3(2) . .
O6 C9 C10 C11 3.5(3) . .
N2 C10 C11 C12 -3.0(3) . .
C9 C10 C11 C12 177.2(2) . .
N2 C10 C11 C17 174.82(19) . .
C9 C10 C11 C17 -5.0(4) . .
C10 C11 C12 C13 1.7(4) . .
C17 C11 C12 C13 -176.5(2) . .
C11 C12 C13 C14 1.6(4) . .
C11 C12 C13 C15 156.6(8) . .
C11 C12 C13 C15' -173.6(5) . .
C16 C15 C13 C12 72.8(17) . .
C16 C15 C13 C14 -133.8(13) . .
C16 C15 C13 C15' -45.1(13) . .
C16' C15' C13 C12 -14.9(11) . .
C16' C15' C13 C14 170.0(7) . .
C16' C15' C13 C15 63.0(15) . .
C10 N2 C14 C13 2.7(4) . .
Zn2 N2 C14 C13 176.2(2) . .
C12 C13 C14 N2 -3.9(4) . .
C15 C13 C14 N2 -157.4(9) . .
C15' C13 C14 N2 171.7(4) . .
Zn1 O7 C17 O8 -19.0(6) 1_455 .
Zn1 O7 C17 C11 160.6(4) 1_455 .
C12 C11 C17 O7 3.2(3) . .
C10 C11 C17 O7 -174.7(2) . .
C12 C11 C17 O8 -177.1(2) . .
C10 C11 C17 O8 5.0(4) . .
C22 N3 C18 C19 0.1(4) . .
Zn2 N3 C18 C19 -175.8(3) . .
N3 C18 C19 C20 -1.0(5) . .
C18 C19 C20 C21 1.0(5) . .
C18 C19 C20 C23 179.6(3) . .
C19 C20 C21 C22 -0.1(4) . .
C23 C20 C21 C22 -178.8(2) . .
C18 N3 C22 C21 0.9(4) . .
Zn2 N3 C22 C21 177.01(18) . .
C20 C21 C22 N3 -0.9(4) . .
C21 C20 C23 C23 177.0(3) . 2_868
C19 C20 C23 C23 -1.7(5) . 2_868
C2 N1 C26 C5 -0.1(3) . .
Zn1 N1 C26 C5 -174.39(17) . .
C4 C5 C26 N1 -1.0(4) . .
C7 C5 C26 N1 -180.0(2) . .

loop_
_platon_squeeze_void_nr
_platon_squeeze_void_average_x
_platon_squeeze_void_average_y
_platon_squeeze_void_average_z
_platon_squeeze_void_volume
_platon_squeeze_void_count_electrons
1 0.500 0.500 0.000 61.2 10.5
